data_7103028
loop_
_publ_author_name
'Metrangolo, Pierangelo'
'Meyer, Frank'
'Pilati, Tullio'
'Resnati, Giuseppe'
'Terraneo, Giancarlo'

_publ_section_title
;
 Mutual induced coordination in halogen-bonded anionic assemblies with
 (6,3) cation-templated topologies.
;
_journal_issue 14
_journal_name_full 'Chemical communications (Cambridge, England)'
_journal_page_first 1635
_journal_page_last 1637
_journal_paper_doi 10.1039/b716879a
_journal_year 2008
_chemical_formula_moiety '0.64(C8 H20 N 1+), 0.36(C8 H20 P 1+), C6 F3 I3, I 1-'
_chemical_formula_sum 'C14 H20 F3 I4 N0.64 P0.36'
_chemical_formula_weight 772.98
_chemical_name_systematic
;
?
;
_space_group_IT_number 167
_symmetry_cell_setting trigonal
_symmetry_space_group_name_Hall '-R 3 2"c'
_symmetry_space_group_name_H-M 'R -3 c :H'
_atom_sites_solution_hydrogens geom
_atom_sites_solution_primary direct
_atom_sites_solution_secondary difmap
_audit_creation_method SHELXL-97
_cell_angle_alpha 90.00
_cell_angle_beta 90.00
_cell_angle_gamma 120.00
_cell_formula_units_Z 18
_cell_length_a 20.891(3)
_cell_length_b 20.891
_cell_length_c 27.594(4)
_cell_measurement_reflns_used 7710
_cell_measurement_temperature 296(2)
_cell_measurement_theta_max 25.59
_cell_measurement_theta_min 2.69
_cell_volume 10430(2)
_computing_cell_refinement 'Bruker SAINT'
_computing_data_collection 'Bruker SMART'
_computing_data_reduction 'Bruker SAINT'
_computing_molecular_graphics 'ORTEP-III (Burnett and Johnson, 1996), Mercury 1.4, CCDC'
_computing_publication_material 'SHELXL-97 (Sheldrick, 1997)'
_computing_structure_refinement 'SHELXL-97 (Sheldrick, 1997)'
_computing_structure_solution
;
M.C. Burla, M. Camalli, B. Carrozzini, G.L. Cascarano, C. Giacovazzo,
G. Polidori, R. Spagna (2003).
SIR2002: the program. J. Appl. Cryst. 36,1103
;
_diffrn_ambient_temperature 296(2)
_diffrn_measured_fraction_theta_full 1.000
_diffrn_measured_fraction_theta_max 1.000
_diffrn_measurement_device_type 'Bruker SMART CCD area-detector'
_diffrn_measurement_method '\w and \f scans'
_diffrn_radiation_monochromator graphite
_diffrn_radiation_source 'fine-focus sealed tube'
_diffrn_radiation_type MoK\a
_diffrn_radiation_wavelength 0.71073
_diffrn_reflns_av_R_equivalents 0.0274
_diffrn_reflns_av_sigmaI/netI 0.0082
_diffrn_reflns_limit_h_max 25
_diffrn_reflns_limit_h_min -25
_diffrn_reflns_limit_k_max 25
_diffrn_reflns_limit_k_min -25
_diffrn_reflns_limit_l_max 34
_diffrn_reflns_limit_l_min -34
_diffrn_reflns_number 59062
_diffrn_reflns_theta_full 26.09
_diffrn_reflns_theta_max 26.09
_diffrn_reflns_theta_min 1.86
_diffrn_standards_decay_% 0.00
_exptl_absorpt_coefficient_mu 5.420
_exptl_absorpt_correction_T_max 1.000000
_exptl_absorpt_correction_T_min 0.734646
_exptl_absorpt_correction_type multi-scan
_exptl_absorpt_process_details 'SADABS, Bruker, 1997'
_exptl_crystal_colour colourless
_exptl_crystal_density_diffrn 2.215
_exptl_crystal_density_method 'not measured'
_exptl_crystal_description prism
_exptl_crystal_F_000 6352
_exptl_crystal_size_max 0.30
_exptl_crystal_size_mid 0.28
_exptl_crystal_size_min 0.22
_refine_diff_density_max 1.270
_refine_diff_density_min -1.226
_refine_diff_density_rms 0.105
_refine_ls_extinction_method none
_refine_ls_goodness_of_fit_ref 1.111
_refine_ls_hydrogen_treatment noref
_refine_ls_matrix_type full
_refine_ls_number_parameters 104
_refine_ls_number_reflns 2306
_refine_ls_number_restraints 0
_refine_ls_restrained_S_all 1.111
_refine_ls_R_factor_all 0.0548
_refine_ls_R_factor_gt 0.0369
_refine_ls_shift/su_max 0.001
_refine_ls_shift/su_mean 0.000
_refine_ls_structure_factor_coef Fsqd
_refine_ls_weighting_details 'w=1/[\s^2^(Fo^2^)+(0.0278P)^2^+126.1977P] where P=(Fo^2^+2Fc^2^)/3'
_refine_ls_weighting_scheme calc
_refine_ls_wR_factor_gt 0.0858
_refine_ls_wR_factor_ref 0.1031
_reflns_number_gt 1725
_reflns_number_total 2306
_reflns_threshold_expression I>2\s(I)
_cod_data_source_file b716879a.txt
_cod_data_source_block re228
_cod_original_sg_symbol_H-M R-3c
_cod_database_code 7103028

loop_
_symmetry_equiv_pos_as_xyz
'x, y, z'
'-y, x-y, z'
'-x+y, -x, z'
'x-y, -y, -z+1/2'
'-x, -x+y, -z+1/2'
'y, x, -z+1/2'
'x+2/3, y+1/3, z+1/3'
'-y+2/3, x-y+1/3, z+1/3'
'-x+y+2/3, -x+1/3, z+1/3'
'x-y+2/3, -y+1/3, -z+5/6'
'-x+2/3, -x+y+1/3, -z+5/6'
'y+2/3, x+1/3, -z+5/6'
'x+1/3, y+2/3, z+2/3'
'-y+1/3, x-y+2/3, z+2/3'
'-x+y+1/3, -x+2/3, z+2/3'
'x-y+1/3, -y+2/3, -z+7/6'
'-x+1/3, -x+y+2/3, -z+7/6'
'y+1/3, x+2/3, -z+7/6'
'-x, -y, -z'
'y, -x+y, -z'
'x-y, x, -z'
'-x+y, y, z-1/2'
'x, x-y, z-1/2'
'-y, -x, z-1/2'
'-x+2/3, -y+1/3, -z+1/3'
'y+2/3, -x+y+1/3, -z+1/3'
'x-y+2/3, x+1/3, -z+1/3'
'-x+y+2/3, y+1/3, z-1/6'
'x+2/3, x-y+1/3, z-1/6'
'-y+2/3, -x+1/3, z-1/6'
'-x+1/3, -y+2/3, -z+2/3'
'y+1/3, -x+y+2/3, -z+2/3'
'x-y+1/3, x+2/3, -z+2/3'
'-x+y+1/3, y+2/3, z+1/6'
'x+1/3, x-y+2/3, z+1/6'
'-y+1/3, -x+2/3, z+1/6'

loop_
_atom_site_label
_atom_site_type_symbol
_atom_site_fract_x
_atom_site_fract_y
_atom_site_fract_z
_atom_site_U_iso_or_equiv
_atom_site_adp_type
_atom_site_occupancy
_atom_site_symmetry_multiplicity
_atom_site_calc_flag
_atom_site_refinement_flags
_atom_site_disorder_assembly
_atom_site_disorder_group
I1 I 0.6667 0.16549(3) 0.0833 0.0869(2) Uani 1 2 d S . .
C1 C 0.6667 0.2657(4) 0.0833 0.075(2) Uani 1 2 d S . .
C2 C 0.6021(5) 0.2687(5) 0.0833 0.074(2) Uani 1 2 d S . .
F1 F 0.5379(2) 0.2046(2) 0.0833 0.106(2) Uani 1 2 d S . .
I2 I 0.83404(3) 0.33295(3) 0.22418(2) 0.0947(2) Uani 1 1 d . . .
C3 C 0.6669(4) 0.2684(4) 0.2185(3) 0.086(2) Uani 1 1 d . . .
C4 C 0.7338(4) 0.3336(4) 0.2182(3) 0.085(2) Uani 1 1 d . . .
F2 F 0.6665(2) 0.2040(2) 0.2196(2) 0.1159(17) Uani 1 1 d . . .
I3 I 1.0000 0.33938(3) 0.2500 0.07350(19) Uani 1 2 d S . .
P1 P 0.6252(2) 0.0000 0.2500 0.0674(16) Uani 0.358(9) 2 d SP . 1
C5 C 0.5925(4) 0.0234(5) 0.2051(3) 0.095(2) Uani 1 1 d . . 1
H5A H 0.5908 0.0674 0.2141 0.114 Uiso 1 1 calc R . 1
H5B H 0.6266 0.0365 0.1781 0.114 Uiso 1 1 calc R . 1
C6 C 0.5177(4) -0.0333(6) 0.1881(3) 0.115(3) Uani 1 1 d . . 1
H6A H 0.5034 -0.0140 0.1612 0.172 Uiso 1 1 calc R . 1
H6B H 0.4827 -0.0455 0.2140 0.172 Uiso 1 1 calc R . 1
H6C H 0.5186 -0.0768 0.1781 0.172 Uiso 1 1 calc R . 1
C7 C 0.7024(4) 0.0694(5) 0.2650(3) 0.101(2) Uani 1 1 d . . 1
H7A H 0.6946 0.1104 0.2723 0.122 Uiso 1 1 calc R . 1
H7B H 0.7193 0.0573 0.2945 0.122 Uiso 1 1 calc R . 1
C8 C 0.7631(5) 0.0945(6) 0.2273(4) 0.124(3) Uani 1 1 d . . 1
H8A H 0.8068 0.1374 0.2390 0.186 Uiso 1 1 calc R . 1
H8B H 0.7472 0.1067 0.1978 0.186 Uiso 1 1 calc R . 1
H8C H 0.7738 0.0556 0.2213 0.186 Uiso 1 1 calc R . 1
N1 N 0.6252(2) 0.0000 0.2500 0.0674(16) Uani 0.64 2 d SP . 2

loop_
_atom_site_aniso_label
_atom_site_aniso_U_11
_atom_site_aniso_U_22
_atom_site_aniso_U_33
_atom_site_aniso_U_23
_atom_site_aniso_U_13
_atom_site_aniso_U_12
I1 0.0813(4) 0.0670(3) 0.1173(6) 0.00361(19) 0.0072(4) 0.0406(2)
C1 0.076(6) 0.063(4) 0.090(7) 0.001(3) 0.003(5) 0.038(3)
C2 0.068(4) 0.068(4) 0.086(6) -0.002(2) 0.002(2) 0.033(4)
F1 0.056(2) 0.056(2) 0.183(6) -0.003(2) 0.003(2) 0.012(3)
I2 0.0700(3) 0.0776(3) 0.1407(5) -0.0009(3) 0.0145(3) 0.0400(2)
C3 0.075(4) 0.069(4) 0.120(6) -0.006(4) -0.002(4) 0.040(4)
C4 0.071(4) 0.074(4) 0.111(6) 0.001(4) 0.008(4) 0.037(4)
F2 0.082(3) 0.066(2) 0.202(5) -0.020(3) -0.002(3) 0.039(2)
I3 0.0719(4) 0.0656(3) 0.0851(4) 0.00807(15) 0.0161(3) 0.03596(19)
P1 0.066(2) 0.071(3) 0.067(3) -0.013(2) -0.0065(10) 0.0353(14)
C5 0.099(5) 0.113(6) 0.088(5) -0.008(4) 0.005(4) 0.063(5)
C6 0.083(5) 0.160(9) 0.095(6) -0.011(6) -0.008(4) 0.056(6)
C7 0.098(5) 0.097(6) 0.114(6) -0.018(5) -0.010(5) 0.053(5)
C8 0.071(5) 0.130(8) 0.149(8) -0.014(7) 0.006(5) 0.034(5)
N1 0.066(2) 0.071(3) 0.067(3) -0.013(2) -0.0065(10) 0.0353(14)

loop_
_atom_type_symbol
_atom_type_description
_atom_type_scat_dispersion_real
_atom_type_scat_dispersion_imag
_atom_type_scat_source
C C 0.0033 0.0016 'International Tables Vol C Tables 4.2.6.8 and 6.1.1.4'
H H 0.0000 0.0000 'International Tables Vol C Tables 4.2.6.8 and 6.1.1.4'
F F 0.0171 0.0103 'International Tables Vol C Tables 4.2.6.8 and 6.1.1.4'
N N 0.0061 0.0033 'International Tables Vol C Tables 4.2.6.8 and 6.1.1.4'
P P 0.1023 0.0942 'International Tables Vol C Tables 4.2.6.8 and 6.1.1.4'
I I -0.4742 1.8119 'International Tables Vol C Tables 4.2.6.8 and 6.1.1.4'

loop_
_geom_angle_atom_site_label_1
_geom_angle_atom_site_label_2
_geom_angle_atom_site_label_3
_geom_angle
_geom_angle_site_symmetry_1
_geom_angle_site_symmetry_3
_geom_angle_publ_flag
C2 C1 C2 115.5(10) 2_655 . ?
C2 C1 I1 122.3(5) 2_655 . ?
C2 C1 I1 122.3(5) . . ?
F1 C2 C1 117.7(5) . 3_665 ?
F1 C2 C1 117.7(5) . . ?
C1 C2 C1 124.5(10) 3_665 . ?
F2 C3 C4 118.0(7) . 3_665 ?
F2 C3 C4 119.1(7) . . ?
C4 C3 C4 122.9(8) 3_665 . ?
C3 C4 C3 117.1(8) 2_655 . ?
C3 C4 I2 121.9(6) 2_655 . ?
C3 C4 I2 120.8(6) . . ?
C7 P1 C7 112.2(7) . 4 ?
C7 P1 C5 108.4(4) . . ?
C7 P1 C5 109.2(4) 4 . ?
C7 P1 C5 109.2(4) . 4 ?
C7 P1 C5 108.4(4) 4 4 ?
C5 P1 C5 109.4(6) . 4 ?
C6 C5 P1 116.0(7) . . ?
C6 C5 H5A 108.3 . . ?
P1 C5 H5A 108.3 . . ?
C6 C5 H5B 108.3 . . ?
P1 C5 H5B 108.3 . . ?
H5A C5 H5B 107.4 . . ?
C5 C6 H6A 109.5 . . ?
C5 C6 H6B 109.5 . . ?
H6A C6 H6B 109.5 . . ?
C5 C6 H6C 109.5 . . ?
H6A C6 H6C 109.5 . . ?
H6B C6 H6C 109.5 . . ?
C8 C7 P1 115.3(7) . . ?
C8 C7 H7A 108.4 . . ?
P1 C7 H7A 108.4 . . ?
C8 C7 H7B 108.4 . . ?
P1 C7 H7B 108.4 . . ?
H7A C7 H7B 107.5 . . ?
C7 C8 H8A 109.5 . . ?
C7 C8 H8B 109.5 . . ?
H8A C8 H8B 109.5 . . ?
C7 C8 H8C 109.5 . . ?
H8A C8 H8C 109.5 . . ?
H8B C8 H8C 109.5 . . ?

loop_
_geom_bond_atom_site_label_1
_geom_bond_atom_site_label_2
_geom_bond_distance
_geom_bond_site_symmetry_2
_geom_bond_publ_flag
I1 C1 2.094(9) . ?
C1 C2 1.382(6) 2_655 ?
C1 C2 1.382(6) . ?
C2 F1 1.341(10) . ?
C2 C1 1.382(6) 3_665 ?
I2 C4 2.107(7) . ?
C3 F2 1.342(8) . ?
C3 C4 1.379(9) 3_665 ?
C3 C4 1.381(9) . ?
C4 C3 1.379(9) 2_655 ?
P1 C7 1.592(8) . ?
P1 C7 1.592(8) 4 ?
P1 C5 1.605(8) . ?
P1 C5 1.605(8) 4 ?
C5 C6 1.488(10) . ?
C5 H5A 0.9700 . ?
C5 H5B 0.9700 . ?
C6 H6A 0.9600 . ?
C6 H6B 0.9600 . ?
C6 H6C 0.9600 . ?
C7 C8 1.517(11) . ?
C7 H7A 0.9700 . ?
C7 H7B 0.9700 . ?
C8 H8A 0.9600 . ?
C8 H8B 0.9600 . ?
C8 H8C 0.9600 . ?

loop_
_geom_torsion_atom_site_label_1
_geom_torsion_atom_site_label_2
_geom_torsion_atom_site_label_3
_geom_torsion_atom_site_label_4
_geom_torsion
_geom_torsion_site_symmetry_1
_geom_torsion_site_symmetry_2
_geom_torsion_site_symmetry_3
_geom_torsion_site_symmetry_4
_geom_torsion_publ_flag
C2 C1 C2 F1 180.0 2_655 . . . ?
I1 C1 C2 F1 0.0 . . . . ?
C2 C1 C2 C1 0.0 2_655 . . 3_665 ?
I1 C1 C2 C1 180.0 . . . 3_665 ?
F2 C3 C4 C3 -178.1(5) . . . 2_655 ?
C4 C3 C4 C3 1.5(18) 3_665 . . 2_655 ?
F2 C3 C4 I2 -4.3(12) . . . . ?
C4 C3 C4 I2 175.3(5) 3_665 . . . ?
C7 P1 C5 C6 -176.0(7) . . . . ?
C7 P1 C5 C6 61.4(8) 4 . . . ?
C5 P1 C5 C6 -57.0(6) 4 . . . ?
C7 P1 C7 C8 55.6(6) 4 . . . ?
C5 P1 C7 C8 -65.1(8) . . . . ?
C5 P1 C7 C8 175.8(7) 4 . . . ?
